data_7227056
loop_
_publ_author_name
'Feng, S. S.'
'Zheng, J. F.'
'Lu, L. P.'
'Lu, H. G.'
'Gao, Z. Q.'
'Dong, Y. H.'

_publ_section_title
;
 Metal-responsive activation of C--O and C--C bonds of an aromatic vicinal
 diol in hydrothermal conditions: synthesis, structure, mechanism and
 magnetic properties
;
_journal_issue 47
_journal_name_full CrystEngComm
_journal_page_first 9077
_journal_paper_doi 10.1039/C6CE01708H
_journal_volume 18
_journal_year 2016
_chemical_formula_moiety '[Co5(H2L)6] 2(C3H7NO) Br4 3.5H2O'
_chemical_formula_sum 'C102 H87 Br4 Co5 N26 O11.5'
_chemical_formula_weight 2475.26
_space_group_crystal_system monoclinic
_space_group_IT_number 15
_space_group_name_Hall '-C 2yc'
_space_group_name_H-M_alt 'C 1 2/c 1'
_symmetry_space_group_name_Hall '-C 2yc'
_symmetry_space_group_name_H-M 'C 1 2/c 1'
_atom_sites_solution_hydrogens mixed
_audit_creation_method SHELXL-2014/7
_audit_update_record
;
2016-11-03 deposited with the CCDC.
2016-11-09 downloaded from the CCDC.
;
_cell_angle_alpha 90
_cell_angle_beta 104.629(2)
_cell_angle_gamma 90
_cell_formula_units_Z 8
_cell_length_a 41.0956(15)
_cell_length_b 24.8982(9)
_cell_length_c 28.2361(11)
_cell_measurement_reflns_used 3559
_cell_measurement_temperature 123(2)
_cell_measurement_theta_max 25.026
_cell_measurement_theta_min 2.356
_cell_volume 27954.7(18)
_computing_structure_refinement 'SHELXL-2014/7 (Sheldrick, 2014)'
_diffrn_ambient_temperature 123(2)
_diffrn_measured_fraction_theta_full 0.998
_diffrn_measured_fraction_theta_max 0.829
_diffrn_measurement_device_type CCD
_diffrn_radiation_type MoK\a
_diffrn_radiation_wavelength 0.71073
_diffrn_reflns_av_R_equivalents 0.1452
_diffrn_reflns_av_unetI/netI 0.3363
_diffrn_reflns_Laue_measured_fraction_full 0.998
_diffrn_reflns_Laue_measured_fraction_max 0.829
_diffrn_reflns_limit_h_max 51
_diffrn_reflns_limit_h_min -54
_diffrn_reflns_limit_k_max 33
_diffrn_reflns_limit_k_min -17
_diffrn_reflns_limit_l_max 38
_diffrn_reflns_limit_l_min -29
_diffrn_reflns_number 65693
_diffrn_reflns_point_group_measured_fraction_full 0.998
_diffrn_reflns_point_group_measured_fraction_max 0.829
_diffrn_reflns_theta_full 25.242
_diffrn_reflns_theta_max 29.195
_diffrn_reflns_theta_min 2.850
_exptl_absorpt_coefficient_mu 1.779
_exptl_absorpt_correction_T_max 0.7177
_exptl_absorpt_correction_T_min 0.6178
_exptl_absorpt_correction_type multi-scan
_exptl_absorpt_process_details sadabs
_exptl_crystal_colour red
_exptl_crystal_density_diffrn 1.176
_exptl_crystal_description block
_exptl_crystal_F_000 9984
_exptl_crystal_preparation ', Magnetic properties'
_exptl_crystal_size_max 0.30
_exptl_crystal_size_mid 0.20
_exptl_crystal_size_min 0.20
_refine_diff_density_max 1.133
_refine_diff_density_min -0.942
_refine_diff_density_rms 0.110
_refine_ls_extinction_method none
_refine_ls_goodness_of_fit_ref 0.960
_refine_ls_hydrogen_treatment constr
_refine_ls_matrix_type full
_refine_ls_number_parameters 1342
_refine_ls_number_reflns 31376
_refine_ls_number_restraints 68
_refine_ls_restrained_S_all 0.967
_refine_ls_R_factor_all 0.2717
_refine_ls_R_factor_gt 0.1100
_refine_ls_shift/su_max 0.002
_refine_ls_shift/su_mean 0.000
_refine_ls_structure_factor_coef Fsqd
_refine_ls_weighting_details 'w=1/[\s^2^(Fo^2^)+(0.1266P)^2^] where P=(Fo^2^+2Fc^2^)/3'
_refine_ls_weighting_scheme calc
_refine_ls_wR_factor_gt 0.2610
_refine_ls_wR_factor_ref 0.3578
_reflns_Friedel_coverage 0.000
_reflns_number_gt 9521
_reflns_number_total 31376
_reflns_threshold_expression 'I > 2\s(I)'
_cod_data_source_file c6ce01708h2.cif
_cod_data_source_block complex_2
_cod_depositor_comments 'Adding full bibliography for 7227055--7227060.cif.'
_cod_original_formula_sum 'C102 H87 Br4 Co5 N26 O11.50'
_cod_database_code 7227056
_shelx_shelxl_version_number 2014/7
_shelx_space_group_comment
;
The symmetry employed for this shelxl refinement is uniquely defined
by the following loop, which should always be used as a source of
symmetry information in preference to the above space-group names.
They are only intended as comments.
;

loop_
_space_group_symop_operation_xyz
'x, y, z'
'-x, y, -z+1/2'
'x+1/2, y+1/2, z'
'-x+1/2, y+1/2, -z+1/2'
'-x, -y, -z'
'x, -y, z-1/2'
'-x+1/2, -y+1/2, -z'
'x+1/2, -y+1/2, z-1/2'

loop_
_atom_site_label
_atom_site_type_symbol
_atom_site_fract_x
_atom_site_fract_y
_atom_site_fract_z
_atom_site_U_iso_or_equiv
_atom_site_adp_type
_atom_site_occupancy
_atom_site_site_symmetry_order
_atom_site_calc_flag
_atom_site_refinement_flags_posn
_atom_site_refinement_flags_adp
_atom_site_refinement_flags_occupancy
Co1 Co 0.19001(3) 0.07076(5) 0.28985(4) 0.0337(3) Uani 1 1 d . . .
Co2 Co 0.16090(3) 0.19818(5) 0.12844(4) 0.0334(3) Uani 1 1 d . . .
Co3 Co 0.19306(3) 0.06773(5) 0.16410(4) 0.0332(3) Uani 1 1 d . . .
Co4 Co 0.20770(3) 0.20403(5) 0.25517(4) 0.0372(3) Uani 1 1 d . . .
Co5 Co 0.11934(3) 0.13959(5) 0.21211(4) 0.0388(4) Uani 1 1 d . . .
O1 O 0.21661(14) 0.0751(2) 0.23329(18) 0.0336(14) Uani 1 1 d . . .
O2 O 0.18401(15) 0.1559(2) 0.29194(17) 0.0356(15) Uani 1 1 d . . .
O3 O 0.14337(14) 0.0718(2) 0.23304(17) 0.0351(15) Uani 1 1 d . . .
O4 O 0.15571(14) 0.1127(2) 0.12873(17) 0.0334(14) Uani 1 1 d . . .
O5 O 0.20706(15) 0.1940(2) 0.18542(18) 0.0372(15) Uani 1 1 d . . .
O6 O 0.13641(14) 0.2050(3) 0.18590(18) 0.0387(16) Uani 1 1 d . . .
N1 N 0.2392(2) 0.0706(3) 0.3297(2) 0.040(2) Uani 1 1 d . . .
N2 N 0.2936(2) 0.0687(3) 0.3300(2) 0.040(2) Uani 1 1 d . . .
H2 H 0.3112 0.0681 0.3188 0.048 Uiso 1 1 d R U .
N3 N 0.23378(18) 0.0663(3) 0.1395(2) 0.0356(19) Uani 1 1 d . . .
N4 N 0.28865(19) 0.0581(3) 0.1448(2) 0.0402(19) Uani 1 1 d . . .
H4 H 0.3100 0.0565 0.1577 0.048 Uiso 1 1 d R U .
N5 N 0.16824(18) 0.0801(3) 0.3477(2) 0.0385(19) Uani 1 1 d . . .
N6 N 0.1563(2) 0.1352(4) 0.4026(2) 0.052(2) Uani 1 1 d . . .
H6 H 0.1533 0.1644 0.4172 0.062 Uiso 1 1 d R U .
N7 N 0.19147(19) 0.2705(3) 0.2786(2) 0.0364(19) Uani 1 1 d . . .
N8 N 0.1674(2) 0.3230(4) 0.3239(3) 0.055(2) Uani 1 1 d . . .
H8 H 0.1569 0.3327 0.3453 0.066 Uiso 1 1 d R U .
N9 N 0.18023(19) -0.0099(3) 0.2787(2) 0.0337(18) Uani 1 1 d . . .
N10 N 0.1434(2) -0.0736(3) 0.2446(3) 0.045(2) Uani 1 1 d . . .
H10 H 0.1258 -0.0890 0.2269 0.054 Uiso 1 1 d R U .
N11 N 0.08167(18) 0.1048(4) 0.1638(2) 0.044(2) Uani 1 1 d . . .
N12 N 0.04982(19) 0.0389(3) 0.1243(2) 0.044(2) Uani 1 1 d . . .
H12 H 0.0430 0.0067 0.1161 0.053 Uiso 1 1 d R U .
N13 N 0.11681(17) 0.1878(3) 0.0728(2) 0.0345(18) Uani 1 1 d . . .
N14 N 0.08402(19) 0.1295(3) 0.0252(2) 0.041(2) Uani 1 1 d . . .
H14 H 0.0758 0.0992 0.0132 0.050 Uiso 1 1 d R U .
N15 N 0.17075(17) 0.0000(3) 0.1413(2) 0.0294(17) Uani 1 1 d . . .
N16 N 0.13345(19) -0.0551(3) 0.0938(2) 0.041(2) Uani 1 1 d . . .
H16 H 0.1156 -0.0660 0.0729 0.049 Uiso 1 1 d R U .
N17 N 0.1959(2) 0.1926(3) 0.0889(2) 0.041(2) Uani 1 1 d . . .
N18 N 0.2506(2) 0.1913(3) 0.0878(2) 0.047(2) Uani 1 1 d . . .
H18 H 0.2721 0.1923 0.0987 0.056 Uiso 1 1 d R U .
N19 N 0.25671(19) 0.1997(3) 0.2798(2) 0.0401(19) Uani 1 1 d . . .
N20 N 0.30979(19) 0.1959(3) 0.2760(3) 0.046(2) Uani 1 1 d . . .
H20 H 0.3272 0.1942 0.2644 0.056 Uiso 1 1 d R U .
N21 N 0.15593(19) 0.2798(3) 0.1334(2) 0.041(2) Uani 1 1 d . . .
N22 N 0.1300(2) 0.3472(3) 0.1575(3) 0.059(2) Uani 1 1 d . . .
H22 H 0.1176 0.3647 0.1726 0.071 Uiso 1 1 d R U .
N23 N 0.1011(2) 0.1795(4) 0.2600(2) 0.048(2) Uani 1 1 d . . .
N24 N 0.0864(2) 0.2503(4) 0.2972(3) 0.061(3) Uani 1 1 d . . .
H24 H 0.0824 0.2832 0.3031 0.073 Uiso 1 1 d R U .
C1 C 0.2504(2) 0.0702(3) 0.2497(3) 0.035(2) Uani 1 1 d . . .
C2 C 0.2608(2) 0.0694(3) 0.3029(3) 0.033(2) Uani 1 1 d . . .
C3 C 0.2588(2) 0.0708(4) 0.3791(3) 0.036(2) Uani 1 1 d . . .
C4 C 0.2498(3) 0.0738(4) 0.4226(3) 0.055(3) Uani 1 1 d . . .
H4A H 0.2272 0.0743 0.4228 0.066 Uiso 1 1 calc R U .
C5 C 0.2739(3) 0.0762(4) 0.4655(3) 0.055(3) Uani 1 1 d . . .
H5 H 0.2682 0.0786 0.4952 0.066 Uiso 1 1 calc R U .
C6 C 0.3076(3) 0.0750(4) 0.4639(3) 0.059(3) Uani 1 1 d . . .
H6A H 0.3238 0.0771 0.4935 0.071 Uiso 1 1 calc R U .
C7 C 0.3190(2) 0.0709(4) 0.4212(3) 0.049(3) Uani 1 1 d . . .
H7 H 0.3416 0.0690 0.4211 0.059 Uiso 1 1 calc R U .
C8 C 0.2925(2) 0.0699(4) 0.3789(3) 0.040(2) Uani 1 1 d . . .
C9 C 0.2723(2) 0.0650(4) 0.2216(3) 0.035(2) Uani 1 1 d . . .
H9 H 0.2949 0.0614 0.2381 0.042 Uiso 1 1 calc R U .
C10 C 0.2648(2) 0.0644(3) 0.1689(3) 0.037(2) Uani 1 1 d . . .
C11 C 0.2385(3) 0.0587(3) 0.0923(3) 0.036(2) Uani 1 1 d . . .
C12 C 0.2139(3) 0.0543(4) 0.0470(3) 0.053(3) Uani 1 1 d . . .
H12A H 0.1909 0.0567 0.0444 0.063 Uiso 1 1 calc R U .
C13 C 0.2274(3) 0.0459(4) 0.0064(3) 0.059(3) Uani 1 1 d . . .
H13 H 0.2125 0.0424 -0.0242 0.071 Uiso 1 1 calc R U .
C14 C 0.2613(3) 0.0425(4) 0.0092(4) 0.067(3) Uani 1 1 d . . .
H14A H 0.2685 0.0377 -0.0192 0.080 Uiso 1 1 calc R U .
C15 C 0.2847(3) 0.0463(4) 0.0538(3) 0.059(3) Uani 1 1 d . . .
H15 H 0.3076 0.0434 0.0560 0.070 Uiso 1 1 calc R U .
C16 C 0.2728(3) 0.0545(4) 0.0949(3) 0.046(3) Uani 1 1 d . . .
C17 C 0.1738(2) 0.1758(4) 0.3303(3) 0.036(2) Uani 1 1 d . . .
C18 C 0.1666(2) 0.1300(4) 0.3602(3) 0.036(2) Uani 1 1 d . . .
C19 C 0.1585(2) 0.0493(4) 0.3831(3) 0.039(2) Uani 1 1 d . . .
C20 C 0.1538(2) -0.0052(5) 0.3867(4) 0.057(3) Uani 1 1 d . . .
H20A H 0.1570 -0.0282 0.3623 0.069 Uiso 1 1 calc R U .
C21 C 0.1442(3) -0.0254(5) 0.4271(4) 0.066(3) Uani 1 1 d . . .
H21 H 0.1434 -0.0623 0.4316 0.079 Uiso 1 1 calc R U .
C22 C 0.1359(3) 0.0091(6) 0.4605(4) 0.079(4) Uani 1 1 d . . .
H22A H 0.1273 -0.0049 0.4854 0.095 Uiso 1 1 calc R U .
C23 C 0.1400(3) 0.0642(6) 0.4578(3) 0.070(4) Uani 1 1 d . . .
H23 H 0.1355 0.0875 0.4811 0.084 Uiso 1 1 calc R U .
C24 C 0.1515(2) 0.0829(5) 0.4171(3) 0.051(3) Uani 1 1 d . . .
C25 C 0.1696(2) 0.2262(4) 0.3420(3) 0.038(2) Uani 1 1 d . . .
H25 H 0.1613 0.2325 0.3692 0.045 Uiso 1 1 calc R U .
C26 C 0.1771(2) 0.2720(4) 0.3153(3) 0.042(2) Uani 1 1 d . . .
C27 C 0.1924(2) 0.3238(4) 0.2641(3) 0.039(2) Uani 1 1 d . . .
C28 C 0.2062(3) 0.3467(4) 0.2284(3) 0.049(3) Uani 1 1 d . . .
H28 H 0.2170 0.3255 0.2098 0.059 Uiso 1 1 calc R U .
C29 C 0.2034(3) 0.4027(5) 0.2212(4) 0.065(3) Uani 1 1 d . . .
H29 H 0.2124 0.4187 0.1976 0.078 Uiso 1 1 calc R U .
C30 C 0.1874(3) 0.4345(5) 0.2491(4) 0.069(3) Uani 1 1 d . . .
H30 H 0.1852 0.4712 0.2431 0.083 Uiso 1 1 calc R U .
C31 C 0.1744(3) 0.4118(5) 0.2862(4) 0.069(3) Uani 1 1 d . . .
H31 H 0.1640 0.4327 0.3055 0.082 Uiso 1 1 calc R U .
C32 C 0.1779(3) 0.3560(5) 0.2924(3) 0.051(3) Uani 1 1 d . . .
C33 C 0.1294(2) 0.0228(4) 0.2220(3) 0.041(2) Uani 1 1 d . . .
C34 C 0.1502(2) -0.0204(4) 0.2476(3) 0.041(2) Uani 1 1 d . . .
C35 C 0.1939(3) -0.0586(4) 0.2961(3) 0.043(2) Uani 1 1 d . . .
C36 C 0.2234(3) -0.0707(4) 0.3300(3) 0.048(3) Uani 1 1 d . . .
H36 H 0.2382 -0.0439 0.3452 0.057 Uiso 1 1 calc R U .
C37 C 0.2301(3) -0.1249(5) 0.3404(4) 0.067(3) Uani 1 1 d . . .
H37 H 0.2501 -0.1348 0.3623 0.080 Uiso 1 1 calc R U .
C38 C 0.2075(4) -0.1644(5) 0.3186(4) 0.073(4) Uani 1 1 d . . .
H38 H 0.2129 -0.2000 0.3267 0.088 Uiso 1 1 calc R U .
C39 C 0.1779(3) -0.1535(5) 0.2861(4) 0.063(3) Uani 1 1 d . . .
H39 H 0.1631 -0.1804 0.2717 0.075 Uiso 1 1 calc R U .
C40 C 0.1710(3) -0.0982(5) 0.2755(3) 0.060(3) Uani 1 1 d . . .
C41 C 0.0992(2) 0.0135(4) 0.1900(3) 0.043(3) Uani 1 1 d . . .
H41 H 0.0919 -0.0220 0.1874 0.052 Uiso 1 1 calc R U .
C42 C 0.0778(3) 0.0503(4) 0.1607(3) 0.039(2) Uani 1 1 d . . .
C43 C 0.0551(2) 0.1247(5) 0.1290(3) 0.045(3) Uani 1 1 d . . .
C44 C 0.0473(2) 0.1807(5) 0.1186(3) 0.056(3) Uani 1 1 d . . .
H44 H 0.0596 0.2088 0.1364 0.067 Uiso 1 1 calc R U .
C45 C 0.0184(3) 0.1886(5) 0.0778(3) 0.064(3) Uani 1 1 d . . .
H45 H 0.0121 0.2233 0.0672 0.077 Uiso 1 1 calc R U .
C46 C 0.0000(3) 0.1454(5) 0.0540(3) 0.063(3) Uani 1 1 d . . .
H46 H -0.0186 0.1529 0.0282 0.075 Uiso 1 1 calc R U .
C47 C 0.0069(2) 0.0945(5) 0.0652(3) 0.052(3) Uani 1 1 d . . .
H47 H -0.0062 0.0665 0.0487 0.062 Uiso 1 1 calc R U .
C48 C 0.0347(2) 0.0859(4) 0.1030(3) 0.040(2) Uani 1 1 d . . .
C49 C 0.1303(2) 0.0935(4) 0.0922(3) 0.034(2) Uani 1 1 d . . .
C50 C 0.1099(2) 0.1370(4) 0.0630(3) 0.029(2) Uani 1 1 d . . .
C51 C 0.0936(2) 0.2165(4) 0.0389(3) 0.040(2) Uani 1 1 d . . .
C52 C 0.0888(3) 0.2698(4) 0.0313(3) 0.055(3) Uani 1 1 d . . .
H52 H 0.1034 0.2942 0.0509 0.066 Uiso 1 1 calc R U .
C53 C 0.0620(3) 0.2884(5) -0.0058(4) 0.072(4) Uani 1 1 d . . .
H53 H 0.0578 0.3251 -0.0099 0.087 Uiso 1 1 calc R U .
C54 C 0.0415(3) 0.2514(5) -0.0371(4) 0.075(4) Uani 1 1 d . . .
H54 H 0.0246 0.2639 -0.0632 0.090 Uiso 1 1 calc R U .
C55 C 0.0457(3) 0.1984(5) -0.0301(4) 0.068(3) Uani 1 1 d . . .
H55 H 0.0316 0.1738 -0.0501 0.082 Uiso 1 1 calc R U .
C56 C 0.0725(3) 0.1813(4) 0.0091(3) 0.053(3) Uani 1 1 d . . .
C57 C 0.1232(2) 0.0418(4) 0.0827(3) 0.035(2) Uani 1 1 d . . .
H57 H 0.1042 0.0343 0.0577 0.042 Uiso 1 1 calc R U .
C58 C 0.1417(2) -0.0031(4) 0.1065(3) 0.033(2) Uani 1 1 d . . .
C59 C 0.1812(2) -0.0542(4) 0.1508(3) 0.035(2) Uani 1 1 d . . .
C60 C 0.2105(3) -0.0735(4) 0.1840(3) 0.047(3) Uani 1 1 d . . .
H60 H 0.2263 -0.0508 0.2037 0.056 Uiso 1 1 calc R U .
C61 C 0.2142(3) -0.1288(5) 0.1850(4) 0.063(3) Uani 1 1 d . . .
H61 H 0.2326 -0.1438 0.2071 0.076 Uiso 1 1 calc R U .
C62 C 0.1916(3) -0.1626(5) 0.1545(4) 0.072(4) Uani 1 1 d . . .
H62 H 0.1958 -0.1994 0.1555 0.087 Uiso 1 1 calc R U .
C63 C 0.1628(3) -0.1428(4) 0.1224(4) 0.070(4) Uani 1 1 d . . .
H63 H 0.1473 -0.1656 0.1023 0.084 Uiso 1 1 calc R U .
C64 C 0.1581(3) -0.0878(4) 0.1214(3) 0.047(3) Uani 1 1 d . . .
C65 C 0.2349(2) 0.1953(3) 0.1698(3) 0.032(2) Uani 1 1 d . . .
C66 C 0.2278(2) 0.1931(4) 0.1167(3) 0.037(2) Uani 1 1 d . . .
C67 C 0.1990(3) 0.1884(4) 0.0404(3) 0.044(3) Uani 1 1 d . U .
C68 C 0.1737(3) 0.1859(4) -0.0020(3) 0.062(3) Uani 1 1 d . . .
H68 H 0.1511 0.1869 -0.0023 0.075 Uiso 1 1 calc R U .
C69 C 0.1853(4) 0.1815(5) -0.0454(4) 0.082(4) Uani 1 1 d . . .
H69 H 0.1692 0.1792 -0.0751 0.099 Uiso 1 1 calc R U .
C70 C 0.2187(4) 0.1805(5) -0.0464(4) 0.078(4) Uani 1 1 d . . .
H70 H 0.2250 0.1773 -0.0757 0.094 Uiso 1 1 calc R U .
C71 C 0.2424(3) 0.1844(4) -0.0025(4) 0.065(3) Uani 1 1 d . . .
H71 H 0.2651 0.1850 -0.0019 0.078 Uiso 1 1 calc R U .
C72 C 0.2329(3) 0.1873(4) 0.0399(3) 0.052(3) Uani 1 1 d . . .
C73 C 0.2679(2) 0.1960(3) 0.1975(3) 0.036(2) Uani 1 1 d . . .
H73 H 0.2849 0.1956 0.1811 0.043 Uiso 1 1 calc R U .
C74 C 0.2773(2) 0.1971(3) 0.2497(3) 0.034(2) Uani 1 1 d . . .
C75 C 0.2772(2) 0.2015(4) 0.3275(3) 0.041(2) Uani 1 1 d . . .
C76 C 0.2696(3) 0.2061(4) 0.3713(3) 0.051(3) Uani 1 1 d . . .
H76 H 0.2472 0.2084 0.3726 0.061 Uiso 1 1 calc R U .
C77 C 0.2953(3) 0.2074(4) 0.4146(3) 0.061(3) Uani 1 1 d . . .
H77 H 0.2902 0.2093 0.4449 0.073 Uiso 1 1 calc R U .
C78 C 0.3296(3) 0.2056(4) 0.4117(3) 0.060(3) Uani 1 1 d . . .
H78 H 0.3468 0.2081 0.4403 0.072 Uiso 1 1 calc R U .
C79 C 0.3378(3) 0.2004(4) 0.3674(4) 0.058(3) Uani 1 1 d . . .
H79 H 0.3601 0.1985 0.3657 0.070 Uiso 1 1 calc R U .
C80 C 0.3107(3) 0.1981(4) 0.3245(3) 0.049(3) Uani 1 1 d . . .
C81 C 0.1257(2) 0.2543(4) 0.1933(3) 0.046(3) Uani 1 1 d . . .
C82 C 0.1367(3) 0.2935(4) 0.1623(3) 0.046(3) Uani 1 1 d . . .
C83 C 0.1633(3) 0.3244(4) 0.1096(3) 0.051(3) Uani 1 1 d . . .
C84 C 0.1821(3) 0.3324(4) 0.0752(3) 0.058(3) Uani 1 1 d . . .
H84 H 0.1930 0.3037 0.0646 0.069 Uiso 1 1 calc R U .
C85 C 0.1845(3) 0.3831(6) 0.0571(4) 0.083(4) Uani 1 1 d . . .
H85 H 0.1966 0.3895 0.0340 0.099 Uiso 1 1 calc R U .
C86 C 0.1682(4) 0.4244(6) 0.0745(5) 0.100(5) Uani 1 1 d . . .
H86 H 0.1712 0.4588 0.0633 0.120 Uiso 1 1 calc R U .
C87 C 0.1477(3) 0.4200(4) 0.1071(4) 0.067(3) Uani 1 1 d . U .
H87 H 0.1360 0.4488 0.1157 0.081 Uiso 1 1 calc R U .
C88 C 0.1465(3) 0.3684(4) 0.1253(4) 0.055(3) Uani 1 1 d . . .
C89 C 0.1090(2) 0.2687(4) 0.2266(3) 0.046(3) Uani 1 1 d . . .
H89 H 0.1034 0.3047 0.2279 0.056 Uiso 1 1 calc R U .
C90 C 0.0991(3) 0.2331(5) 0.2604(3) 0.054(3) Uani 1 1 d . . .
C91 C 0.0884(2) 0.1617(5) 0.2990(3) 0.047(3) Uani 1 1 d . . .
C92 C 0.0859(2) 0.1100(5) 0.3156(3) 0.054(3) Uani 1 1 d . . .
H92 H 0.0915 0.0802 0.2994 0.065 Uiso 1 1 calc R U .
C93 C 0.0746(2) 0.1053(6) 0.3580(4) 0.068(4) Uani 1 1 d . . .
H93 H 0.0724 0.0715 0.3710 0.082 Uiso 1 1 calc R U .
C94 C 0.0663(3) 0.1518(8) 0.3813(4) 0.095(6) Uani 1 1 d . . .
H94 H 0.0588 0.1471 0.4094 0.115 Uiso 1 1 calc R U .
C95 C 0.0686(3) 0.2045(7) 0.3648(4) 0.089(5) Uani 1 1 d . . .
H95 H 0.0628 0.2348 0.3801 0.107 Uiso 1 1 calc R U .
C96 C 0.0806(3) 0.2062(6) 0.3230(3) 0.059(3) Uani 1 1 d . . .
O7 O 0.3171(3) 0.1899(5) 0.1199(4) 0.137(4) Uani 1 1 d D U .
N25 N 0.3675(3) 0.1930(7) 0.1009(4) 0.140(6) Uani 1 1 d D U .
C97 C 0.3458(3) 0.2059(7) 0.1268(5) 0.135(7) Uani 1 1 d D U .
H97 H 0.3533 0.2296 0.1527 0.162 Uiso 1 1 calc R U .
C98 C 0.3583(6) 0.1572(9) 0.0603(7) 0.266(14) Uani 1 1 d D U .
H98A H 0.3451 0.1813 0.0365 0.399 Uiso 1 1 d R U .
H98B H 0.3444 0.1281 0.0660 0.399 Uiso 1 1 d R U .
H98C H 0.3765 0.1432 0.0483 0.399 Uiso 1 1 d R U .
C99 C 0.3983(5) 0.2229(9) 0.1030(8) 0.248(12) Uani 1 1 d D U .
H99A H 0.4216 0.2186 0.1198 0.373 Uiso 1 1 d R U .
H99B H 0.3892 0.2532 0.1163 0.373 Uiso 1 1 d R U .
H99C H 0.3964 0.2287 0.0688 0.373 Uiso 1 1 d R U .
O8 O 0.2886(6) 0.3085(10) 0.4940(8) 0.347(14) Uani 1 1 d D U .
N26 N 0.2493(3) 0.3524(6) 0.4425(4) 0.109(5) Uani 1 1 d D U .
C100 C 0.2820(4) 0.3484(9) 0.4653(7) 0.195(9) Uani 1 1 d D U .
H100 H 0.2982 0.3725 0.4606 0.234 Uiso 1 1 calc R U .
C101 C 0.2386(5) 0.3984(6) 0.4099(5) 0.143(7) Uani 1 1 d D . .
H10A H 0.2424 0.3895 0.3786 0.215 Uiso 1 1 d R U .
H10B H 0.2516 0.4296 0.4228 0.215 Uiso 1 1 d R U .
H10C H 0.2152 0.4057 0.4061 0.215 Uiso 1 1 d R U .
C102 C 0.2250(4) 0.3098(6) 0.4479(5) 0.159(8) Uani 1 1 d D U .
H10D H 0.2346 0.2862 0.4747 0.239 Uiso 1 1 d R U .
H10E H 0.2186 0.2894 0.4182 0.239 Uiso 1 1 d R U .
H10F H 0.2055 0.3271 0.4537 0.239 Uiso 1 1 d R U .
Br1 Br 0.07103(11) 0.0815(2) 0.51889(15) 0.1715(19) Uani 0.5 1 d . . P
Br2 Br 0.44852(12) 0.46815(19) 0.02814(16) 0.1758(19) Uani 0.5 1 d . . P
Br3 Br 0.01997(13) 0.0658(2) 0.58472(19) 0.196(2) Uani 0.5 1 d . . P
Br4 Br 0.35889(18) 0.0611(3) 0.3056(3) 0.278(3) Uani 0.5 1 d . . P
Br5 Br 0.36199(18) 0.0511(4) 0.1893(3) 0.315(4) Uani 0.5 1 d . . P
Br6 Br 0.1517(2) 0.2268(4) 0.4565(3) 0.332(4) Uani 0.5 1 d . U P
Br7 Br 0.0856(2) 0.8710(4) 0.1849(4) 0.382(5) Uani 0.5 1 d . . P
Br8 Br 0.1382(3) 0.3584(5) 0.4071(4) 0.461(7) Uani 0.5 1 d . U P

loop_
_atom_site_aniso_label
_atom_site_aniso_U_11
_atom_site_aniso_U_22
_atom_site_aniso_U_33
_atom_site_aniso_U_23
_atom_site_aniso_U_13
_atom_site_aniso_U_12
Co1 0.0417(7) 0.0337(8) 0.0255(5) 0.0020(5) 0.0082(5) -0.0049(6)
Co2 0.0431(8) 0.0284(8) 0.0292(6) 0.0006(5) 0.0099(5) -0.0016(6)
Co3 0.0412(8) 0.0320(8) 0.0258(5) 0.0017(5) 0.0073(5) -0.0019(6)
Co4 0.0456(8) 0.0351(8) 0.0329(6) -0.0018(6) 0.0138(6) -0.0034(6)
Co5 0.0457(8) 0.0385(9) 0.0319(6) -0.0026(6) 0.0091(6) -0.0026(7)
O1 0.040(4) 0.029(4) 0.032(3) 0.003(3) 0.009(3) -0.001(3)
O2 0.054(4) 0.030(4) 0.028(3) -0.001(3) 0.020(3) -0.004(3)
O3 0.046(4) 0.031(4) 0.028(3) 0.000(3) 0.007(3) -0.008(3)
O4 0.044(4) 0.024(4) 0.029(3) 0.002(3) 0.003(3) -0.003(3)
O5 0.052(4) 0.028(4) 0.036(3) -0.004(3) 0.018(3) -0.002(3)
O6 0.042(4) 0.044(4) 0.033(3) -0.006(3) 0.016(3) 0.001(3)
N1 0.062(5) 0.034(5) 0.021(3) 0.002(3) 0.004(4) -0.003(4)
N2 0.056(5) 0.031(5) 0.033(4) -0.003(4) 0.009(4) 0.004(4)
N3 0.040(5) 0.031(5) 0.029(3) -0.008(3) -0.005(3) -0.006(4)
N4 0.050(5) 0.030(5) 0.043(4) 0.003(4) 0.017(4) 0.003(4)
N5 0.049(5) 0.037(5) 0.033(4) 0.011(4) 0.019(4) 0.006(4)
N6 0.066(6) 0.059(7) 0.028(4) 0.003(4) 0.008(4) -0.008(5)
N7 0.056(5) 0.019(4) 0.037(4) -0.008(4) 0.017(4) -0.001(4)
N8 0.069(6) 0.054(6) 0.043(4) -0.021(5) 0.015(4) 0.004(5)
N9 0.053(5) 0.015(4) 0.033(4) 0.008(3) 0.011(4) -0.007(4)
N10 0.056(6) 0.034(5) 0.047(4) 0.006(4) 0.016(4) -0.007(4)
N11 0.034(4) 0.082(7) 0.021(3) 0.003(4) 0.014(3) 0.011(5)
N12 0.045(5) 0.053(6) 0.032(4) -0.005(4) 0.006(4) 0.000(4)
N13 0.036(4) 0.035(5) 0.031(4) 0.005(4) 0.004(3) 0.005(4)
N14 0.055(5) 0.027(5) 0.037(4) -0.006(4) 0.003(4) 0.000(4)
N15 0.037(4) 0.028(5) 0.024(3) -0.003(3) 0.009(3) -0.003(4)
N16 0.049(5) 0.021(5) 0.047(4) -0.002(4) 0.004(4) -0.012(4)
N17 0.066(6) 0.023(5) 0.037(4) -0.003(4) 0.020(4) 0.000(4)
N18 0.049(5) 0.052(6) 0.046(4) 0.006(4) 0.022(4) 0.003(4)
N19 0.045(5) 0.032(5) 0.050(4) -0.003(4) 0.023(4) -0.001(4)
N20 0.038(5) 0.035(5) 0.070(5) 0.011(4) 0.021(4) -0.006(4)
N21 0.059(5) 0.029(5) 0.036(4) 0.004(4) 0.011(4) 0.002(4)
N22 0.069(6) 0.031(6) 0.076(6) -0.007(5) 0.018(5) 0.010(5)
N23 0.052(5) 0.063(7) 0.032(4) -0.011(4) 0.015(4) 0.002(5)
N24 0.056(6) 0.074(8) 0.058(5) -0.019(5) 0.021(5) 0.014(5)
C1 0.043(6) 0.022(5) 0.036(5) -0.003(4) 0.006(4) -0.013(4)
C2 0.045(6) 0.018(5) 0.034(4) 0.004(4) 0.006(4) -0.011(4)
C3 0.047(6) 0.025(6) 0.030(4) 0.002(4) -0.002(4) 0.005(5)
C4 0.072(8) 0.057(8) 0.036(5) 0.006(5) 0.015(5) -0.001(6)
C5 0.074(8) 0.046(8) 0.033(5) 0.002(5) -0.006(5) -0.013(6)
C6 0.097(10) 0.032(7) 0.036(5) 0.007(5) -0.007(6) -0.011(6)
C7 0.047(6) 0.039(7) 0.047(5) 0.016(5) -0.015(5) -0.010(5)
C8 0.044(6) 0.030(6) 0.040(5) 0.006(4) 0.000(4) 0.008(5)
C9 0.031(5) 0.038(6) 0.031(4) 0.009(4) -0.002(4) 0.010(4)
C10 0.059(7) 0.018(5) 0.045(5) 0.005(4) 0.034(5) 0.009(5)
C11 0.076(7) 0.010(5) 0.024(4) 0.005(4) 0.019(5) 0.006(5)
C12 0.056(7) 0.057(8) 0.044(5) 0.005(5) 0.011(5) -0.012(6)
C13 0.113(10) 0.045(7) 0.024(4) -0.011(5) 0.022(6) -0.045(7)
C14 0.087(9) 0.052(8) 0.084(8) -0.009(7) 0.062(8) -0.016(7)
C15 0.056(7) 0.073(9) 0.053(6) 0.006(6) 0.023(6) -0.010(6)
C16 0.063(7) 0.040(7) 0.036(5) 0.002(5) 0.016(5) 0.005(5)
C17 0.033(5) 0.044(7) 0.033(5) -0.013(5) 0.011(4) -0.012(5)
C18 0.029(5) 0.046(7) 0.033(5) -0.004(5) 0.007(4) 0.014(5)
C19 0.034(5) 0.053(7) 0.031(5) 0.009(5) 0.009(4) -0.004(5)
C20 0.046(7) 0.062(9) 0.066(7) 0.012(6) 0.020(5) 0.000(6)
C21 0.071(8) 0.077(10) 0.064(6) 0.028(7) 0.043(6) 0.007(7)
C22 0.088(9) 0.098(12) 0.065(7) 0.056(8) 0.046(7) 0.015(9)
C23 0.068(8) 0.123(13) 0.025(5) 0.016(6) 0.023(5) 0.011(8)
C24 0.044(6) 0.075(9) 0.033(5) 0.000(6) 0.006(5) -0.018(6)
C25 0.053(6) 0.038(6) 0.027(4) -0.014(4) 0.017(4) -0.013(5)
C26 0.056(7) 0.033(6) 0.039(5) -0.013(5) 0.014(5) -0.002(5)
C27 0.037(6) 0.032(6) 0.046(5) -0.021(5) 0.009(4) -0.010(5)
C28 0.063(7) 0.031(6) 0.054(6) -0.016(5) 0.018(5) -0.006(6)
C29 0.050(7) 0.067(9) 0.081(8) -0.004(7) 0.023(6) -0.011(7)
C30 0.061(8) 0.038(8) 0.101(9) 0.016(7) 0.008(7) -0.005(6)
C31 0.078(9) 0.037(8) 0.085(8) -0.021(7) 0.008(7) 0.001(7)
C32 0.052(7) 0.048(8) 0.050(6) 0.000(6) 0.006(5) -0.020(6)
C33 0.046(6) 0.044(7) 0.029(4) -0.004(5) 0.001(4) -0.013(5)
C34 0.051(6) 0.051(7) 0.024(4) 0.003(5) 0.013(4) 0.002(6)
C35 0.061(7) 0.037(7) 0.032(5) 0.003(5) 0.017(5) 0.005(6)
C36 0.070(7) 0.040(7) 0.034(5) -0.010(5) 0.016(5) -0.009(6)
C37 0.087(9) 0.062(9) 0.055(6) 0.016(7) 0.023(6) 0.024(8)
C38 0.129(12) 0.030(7) 0.066(7) 0.009(6) 0.034(8) 0.012(8)
C39 0.099(10) 0.033(7) 0.066(7) -0.002(6) 0.040(7) -0.007(7)
C40 0.086(9) 0.059(9) 0.040(6) 0.005(6) 0.025(6) 0.001(8)
C41 0.056(7) 0.040(7) 0.036(5) -0.004(5) 0.018(5) -0.019(5)
C42 0.058(7) 0.029(6) 0.035(5) -0.006(5) 0.019(5) -0.003(5)
C43 0.039(6) 0.065(8) 0.036(5) 0.007(5) 0.017(5) 0.008(6)
C44 0.037(6) 0.078(10) 0.047(6) -0.011(6) 0.003(5) 0.003(6)
C45 0.066(8) 0.068(9) 0.055(6) 0.025(6) 0.011(6) 0.008(7)
C46 0.057(7) 0.085(10) 0.041(6) -0.023(7) 0.004(5) -0.017(7)
C47 0.051(7) 0.068(9) 0.029(5) 0.005(5) -0.004(5) -0.012(6)
C48 0.047(6) 0.036(6) 0.040(5) -0.004(5) 0.017(5) -0.018(5)
C49 0.042(6) 0.033(6) 0.033(4) -0.006(4) 0.019(4) -0.004(5)
C50 0.037(5) 0.028(6) 0.025(4) 0.005(4) 0.012(4) -0.007(4)
C51 0.040(6) 0.043(7) 0.039(5) 0.004(5) 0.016(4) 0.003(5)
C52 0.056(7) 0.043(8) 0.060(6) 0.012(6) 0.002(5) 0.007(6)
C53 0.071(8) 0.050(9) 0.082(8) 0.020(7) -0.006(7) 0.000(7)
C54 0.070(9) 0.063(10) 0.083(8) 0.027(8) 0.004(7) 0.038(8)
C55 0.055(8) 0.092(11) 0.057(6) 0.011(7) 0.014(6) 0.012(7)
C56 0.064(7) 0.047(8) 0.048(6) 0.007(6) 0.013(6) 0.010(6)
C57 0.041(6) 0.034(6) 0.034(4) 0.000(4) 0.017(4) 0.002(5)
C58 0.034(5) 0.040(6) 0.029(4) 0.000(4) 0.017(4) 0.000(5)
C59 0.037(5) 0.042(6) 0.026(4) -0.004(4) 0.010(4) 0.000(5)
C60 0.056(7) 0.047(7) 0.045(5) -0.003(5) 0.023(5) 0.000(6)
C61 0.087(9) 0.045(8) 0.055(6) 0.009(6) 0.012(6) 0.033(7)
C62 0.079(9) 0.039(8) 0.083(8) -0.008(7) -0.009(7) 0.004(7)
C63 0.086(9) 0.028(7) 0.076(7) -0.008(6) -0.014(7) -0.005(7)
C64 0.061(7) 0.027(6) 0.040(5) 0.016(5) -0.009(5) 0.002(5)
C65 0.055(6) 0.017(5) 0.030(4) 0.000(4) 0.021(4) -0.005(4)
C66 0.039(6) 0.030(6) 0.043(5) 0.001(4) 0.015(4) 0.010(5)
C67 0.076(6) 0.037(6) 0.023(4) 0.001(4) 0.019(4) -0.001(5)
C68 0.089(9) 0.063(9) 0.041(5) 0.001(6) 0.028(6) 0.005(7)
C69 0.139(13) 0.078(10) 0.033(6) 0.009(6) 0.027(7) 0.017(10)
C70 0.123(12) 0.086(11) 0.035(6) 0.009(6) 0.036(7) 0.000(9)
C71 0.083(9) 0.052(8) 0.075(7) 0.002(6) 0.048(7) -0.012(7)
C72 0.084(8) 0.047(7) 0.034(5) 0.004(5) 0.029(5) -0.009(6)
C73 0.044(6) 0.031(6) 0.035(4) 0.012(4) 0.015(4) 0.000(5)
C74 0.031(5) 0.016(5) 0.051(5) -0.003(4) 0.003(4) -0.004(4)
C75 0.050(6) 0.044(7) 0.028(5) 0.002(5) 0.006(4) -0.007(5)
C76 0.064(7) 0.035(7) 0.053(6) -0.011(5) 0.012(5) -0.017(6)
C77 0.088(9) 0.051(8) 0.037(5) -0.016(5) 0.003(6) -0.003(7)
C78 0.076(9) 0.054(8) 0.040(6) -0.007(5) -0.004(6) 0.003(7)
C79 0.044(6) 0.043(7) 0.075(7) -0.007(6) -0.006(6) -0.010(5)
C80 0.074(8) 0.043(7) 0.024(4) -0.004(5) -0.001(5) -0.009(6)
C81 0.042(6) 0.044(7) 0.049(6) -0.013(5) 0.003(5) 0.001(5)
C82 0.060(7) 0.040(7) 0.038(5) -0.009(5) 0.012(5) 0.017(6)
C83 0.077(8) 0.018(6) 0.054(6) 0.013(5) 0.010(6) -0.002(6)
C84 0.092(9) 0.043(7) 0.041(5) 0.014(5) 0.022(6) -0.006(7)
C85 0.104(11) 0.060(10) 0.085(9) 0.016(8) 0.024(8) -0.031(9)
C86 0.146(15) 0.041(9) 0.105(11) 0.023(8) 0.018(10) -0.034(10)
C87 0.083(7) 0.031(6) 0.080(6) 0.012(5) 0.006(6) 0.007(5)
C88 0.070(8) 0.021(6) 0.068(7) 0.007(5) 0.007(6) -0.016(6)
C89 0.050(6) 0.044(7) 0.042(5) -0.002(5) 0.007(5) 0.002(5)
C90 0.047(7) 0.074(9) 0.038(5) -0.018(6) 0.005(5) 0.011(6)
C91 0.044(6) 0.067(9) 0.032(5) -0.009(6) 0.012(4) -0.010(6)
C92 0.052(7) 0.066(9) 0.039(5) -0.006(6) 0.001(5) -0.007(6)
C93 0.042(7) 0.094(11) 0.069(7) 0.022(7) 0.014(6) -0.008(7)
C94 0.064(9) 0.186(19) 0.047(7) -0.028(10) 0.032(6) -0.009(11)
C95 0.082(10) 0.141(16) 0.042(7) -0.012(8) 0.014(6) -0.007(10)
C96 0.049(7) 0.099(11) 0.034(5) -0.007(6) 0.018(5) -0.002(7)
O7 0.080(7) 0.173(12) 0.161(9) 0.058(8) 0.040(7) -0.018(7)
N25 0.094(9) 0.242(19) 0.094(8) 0.005(10) 0.041(7) -0.024(9)
C97 0.129(13) 0.191(19) 0.088(10) 0.010(10) 0.031(10) -0.025(13)
C98 0.30(3) 0.35(3) 0.167(17) -0.13(2) 0.098(19) -0.09(2)
C99 0.208(18) 0.28(2) 0.257(18) -0.031(15) 0.064(15) -0.065(16)
O8 0.33(2) 0.37(3) 0.275(19) -0.060(16) -0.051(17) 0.080(18)
N26 0.086(9) 0.166(14) 0.079(7) -0.070(8) 0.026(7) -0.014(9)
C100 0.162(14) 0.26(2) 0.161(18) -0.138(15) 0.038(12) 0.028(13)
C101 0.24(2) 0.130(17) 0.077(9) 0.016(10) 0.074(12) 0.013(16)
C102 0.155(14) 0.188(18) 0.137(13) -0.129(13) 0.041(11) 0.008(12)
Br1 0.146(4) 0.214(6) 0.143(3) -0.002(3) 0.015(3) 0.025(4)
Br2 0.154(4) 0.138(4) 0.198(4) -0.027(3) -0.025(3) -0.001(3)
Br3 0.164(4) 0.183(5) 0.216(4) 0.034(4) 0.001(4) -0.001(4)
Br4 0.236(7) 0.325(10) 0.297(7) -0.047(7) 0.110(6) -0.048(6)
Br5 0.217(7) 0.331(11) 0.394(10) 0.072(8) 0.070(7) 0.030(7)
Br6 0.390(10) 0.366(10) 0.247(6) -0.032(6) 0.097(7) 0.082(8)
Br7 0.337(11) 0.382(13) 0.423(12) 0.154(10) 0.088(10) 0.010(9)
Br8 0.373(11) 0.639(16) 0.408(10) -0.254(11) 0.165(9) -0.001(10)

loop_
_atom_type_symbol
_atom_type_description
_atom_type_scat_dispersion_real
_atom_type_scat_dispersion_imag
_atom_type_scat_source
C C 0.0033 0.0016 'International Tables Vol C Tables 4.2.6.8 and 6.1.1.4'
H H 0.0000 0.0000 'International Tables Vol C Tables 4.2.6.8 and 6.1.1.4'
Br Br -0.2901 2.4595 'International Tables Vol C Tables 4.2.6.8 and 6.1.1.4'
Co Co 0.3494 0.9721 'International Tables Vol C Tables 4.2.6.8 and 6.1.1.4'
N N 0.0061 0.0033 'International Tables Vol C Tables 4.2.6.8 and 6.1.1.4'
O O 0.0106 0.0060 'International Tables Vol C Tables 4.2.6.8 and 6.1.1.4'

loop_
_geom_angle_atom_site_label_1
_geom_angle_atom_site_label_2
_geom_angle_atom_site_label_3
_geom_angle
N1 Co1 N9 102.1(3)
N1 Co1 N5 97.5(3)
N9 Co1 N5 97.1(3)
N1 Co1 O2 95.2(3)
N9 Co1 O2 162.5(3)
N5 Co1 O2 77.9(3)
N1 Co1 O1 78.0(2)
N9 Co1 O1 93.0(2)
N5 Co1 O1 169.6(3)
O2 Co1 O1 93.1(2)
N1 Co1 O3 166.3(2)
N9 Co1 O3 78.3(3)
N5 Co1 O3 96.0(2)
O2 Co1 O3 85.5(2)
O1 Co1 O3 88.3(2)
N17 Co2 N21 101.6(3)
N17 Co2 N13 100.2(3)
N21 Co2 N13 95.2(3)
N17 Co2 O6 164.2(3)
N21 Co2 O6 78.1(3)
N13 Co2 O6 95.5(2)
N17 Co2 O4 91.1(3)
N21 Co2 O4 166.9(3)
N13 Co2 O4 79.2(3)
O6 Co2 O4 90.6(2)
N17 Co2 O5 78.2(3)
N21 Co2 O5 94.6(2)
N13 Co2 O5 170.2(3)
O6 Co2 O5 86.1(2)
O4 Co2 O5 91.1(2)
N15 Co3 O1 118.9(2)
N15 Co3 O4 94.8(3)
O1 Co3 O4 125.5(2)
N15 Co3 N3 103.8(3)
O1 Co3 N3 96.0(2)
O4 Co3 N3 117.2(3)
N7 Co4 N19 109.4(3)
N7 Co4 O5 121.5(3)
N19 Co4 O5 95.8(3)
N7 Co4 O2 94.6(3)
N19 Co4 O2 112.0(3)
O5 Co4 O2 123.9(2)
O3 Co5 N23 118.4(3)
O3 Co5 N11 94.4(3)
N23 Co5 N11 109.0(3)
O3 Co5 O6 128.1(2)
N23 Co5 O6 94.2(3)
N11 Co5 O6 112.9(3)
C1 O1 Co3 122.6(5)
C1 O1 Co1 114.2(5)
Co3 O1 Co1 121.3(3)
C17 O2 Co4 119.2(5)
C17 O2 Co1 116.6(5)
Co4 O2 Co1 120.5(3)
C33 O3 Co5 123.6(5)
C33 O3 Co1 113.9(5)
Co5 O3 Co1 121.0(3)
C49 O4 Co3 122.6(5)
C49 O4 Co2 114.1(5)
Co3 O4 Co2 120.3(3)
C65 O5 Co4 122.1(5)
C65 O5 Co2 114.9(5)
Co4 O5 Co2 121.6(3)
C81 O6 Co5 122.1(6)
C81 O6 Co2 115.7(6)
Co5 O6 Co2 119.9(3)
C2 N1 C3 105.7(7)
C2 N1 Co1 113.7(5)
C3 N1 Co1 140.5(6)
C2 N2 C8 106.4(7)
C2 N2 H2 126.4
C8 N2 H2 127.2
C10 N3 C11 104.3(7)
C10 N3 Co3 122.9(5)
C11 N3 Co3 132.1(6)
C10 N4 C16 107.8(8)
C10 N4 H4 126.2
C16 N4 H4 126.0
C18 N5 C19 106.6(8)
C18 N5 Co1 112.7(6)
C19 N5 Co1 139.9(7)
C18 N6 C24 105.4(8)
C18 N6 H6 127.8
C24 N6 H6 126.8
C26 N7 C27 104.8(7)
C26 N7 Co4 123.3(6)
C27 N7 Co4 131.9(6)
C32 N8 C26 106.6(9)
C32 N8 H8 126.0
C26 N8 H8 127.3
C34 N9 C35 106.6(8)
C34 N9 Co1 113.6(6)
C35 N9 Co1 139.5(6)
C34 N10 C40 105.8(9)
C34 N10 H10 127.0
C40 N10 H10 127.2
C43 N11 C42 104.8(8)
C43 N11 Co5 132.8(8)
C42 N11 Co5 122.4(6)
C42 N12 C48 110.5(8)
C42 N12 H12 123.4
C48 N12 H12 126.1
C50 N13 C51 106.2(7)
C50 N13 Co2 112.3(6)
C51 N13 Co2 141.1(7)
C50 N14 C56 105.6(8)
C50 N14 H14 126.8
C56 N14 H14 127.6
C58 N15 C59 104.8(7)
C58 N15 Co3 123.2(6)
C59 N15 Co3 131.7(6)
C58 N16 C64 108.4(7)
C58 N16 H16 126.2
C64 N16 H16 125.4
C66 N17 C67 104.6(8)
C66 N17 Co2 113.5(5)
C67 N17 Co2 141.9(7)
C72 N18 C66 108.3(8)
C72 N18 H18 126.6
C66 N18 H18 125.1
C74 N19 C75 106.7(7)
C74 N19 Co4 122.2(6)
C75 N19 Co4 131.0(6)
C74 N20 C80 109.0(8)
C74 N20 H20 126.2
C80 N20 H20 124.9
C82 N21 C83 109.6(9)
C82 N21 Co2 112.7(7)
C83 N21 Co2 136.9(7)
C82 N22 C88 108.8(9)
C82 N22 H22 125.3
C88 N22 H22 126.0
C90 N23 C91 105.9(8)
C90 N23 Co5 122.9(7)
C91 N23 Co5 131.2(8)
C90 N24 C96 108.1(10)
C90 N24 H24 125.6
C96 N24 H24 126.3
C9 C1 O1 125.9(7)
C9 C1 C2 122.7(8)
O1 C1 C2 111.3(8)
N1 C2 N2 113.1(7)
N1 C2 C1 122.2(8)
N2 C2 C1 124.7(8)
C4 C3 C8 119.9(8)
C4 C3 N1 131.8(9)
C8 C3 N1 108.2(8)
C5 C4 C3 120.1(10)
C5 C4 H4A 119.9
C3 C4 H4A 119.9
C4 C5 C6 118.4(10)
C4 C5 H5 120.8
C6 C5 H5 120.8
C5 C6 C7 125.4(9)
C5 C6 H6A 117.3
C7 C6 H6A 117.3
C8 C7 C6 112.2(9)
C8 C7 H7 123.9
C6 C7 H7 123.9
C3 C8 N2 106.7(7)
C3 C8 C7 123.9(9)
N2 C8 C7 129.4(9)
C1 C9 C10 127.4(8)
C1 C9 H9 116.3
C10 C9 H9 116.3
N3 C10 N4 113.3(7)
N3 C10 C9 124.4(8)
N4 C10 C9 122.2(8)
C16 C11 N3 109.8(8)
C16 C11 C12 121.4(8)
N3 C11 C12 128.8(9)
C13 C12 C11 114.0(9)
C13 C12 H12A 123.0
C11 C12 H12A 123.0
C14 C13 C12 124.2(9)
C14 C13 H13 117.9
C12 C13 H13 117.9
C13 C14 C15 120.7(10)
C13 C14 H14A 119.7
C15 C14 H14A 119.7
C14 C15 C16 117.6(10)
C14 C15 H15 121.2
C16 C15 H15 121.2
C15 C16 N4 133.1(10)
C15 C16 C11 122.1(9)
N4 C16 C11 104.7(8)
C25 C17 O2 129.5(9)
C25 C17 C18 122.0(8)
O2 C17 C18 108.5(8)
N5 C18 N6 112.1(9)
N5 C18 C17 123.2(8)
N6 C18 C17 124.7(9)
C24 C19 C20 119.8(9)
C24 C19 N5 108.6(9)
C20 C19 N5 131.5(9)
C19 C20 C21 119.3(11)
C19 C20 H20A 120.3
C21 C20 H20A 120.3
C22 C21 C20 120.3(11)
C22 C21 H21 119.8
C20 C21 H21 119.8
C21 C22 C23 121.5(10)
C21 C22 H22A 119.2
C23 C22 H22A 119.2
C22 C23 C24 116.0(11)
C22 C23 H23 122.0
C24 C23 H23 122.0
C19 C24 N6 107.2(8)
C19 C24 C23 122.7(11)
N6 C24 C23 130.0(11)
C17 C25 C26 124.3(8)
C17 C25 H25 117.8
C26 C25 H25 117.8
N7 C26 N8 112.2(9)
N7 C26 C25 125.8(9)
N8 C26 C25 121.9(9)
C32 C27 N7 109.7(9)
C32 C27 C28 119.8(10)
N7 C27 C28 130.5(9)
C27 C28 C29 118.4(10)
C27 C28 H28 120.8
C29 C28 H28 120.8
C30 C29 C28 120.9(11)
C30 C29 H29 119.6
C28 C29 H29 119.6
C29 C30 C31 121.0(11)
C29 C30 H30 119.5
C31 C30 H30 119.5
C32 C31 C30 116.2(11)
C32 C31 H31 121.9
C30 C31 H31 121.9
N8 C32 C27 106.6(10)
N8 C32 C31 129.7(11)
C27 C32 C31 123.6(10)
O3 C33 C41 124.8(9)
O3 C33 C34 113.2(8)
C41 C33 C34 121.9(9)
N9 C34 N10 111.7(8)
N9 C34 C33 120.5(9)
N10 C34 C33 127.8(9)
N9 C35 C36 130.6(10)
N9 C35 C40 107.7(9)
C36 C35 C40 121.6(10)
C35 C36 C37 116.7(10)
C35 C36 H36 121.6
C37 C36 H36 121.6
C38 C37 C36 121.3(11)
C38 C37 H37 119.4
C36 C37 H37 119.4
C39 C38 C37 123.1(11)
C39 C38 H38 118.4
C37 C38 H38 118.4
C38 C39 C40 115.8(11)
C38 C39 H39 122.1
C40 C39 H39 122.1
N10 C40 C35 108.2(10)
N10 C40 C39 130.5(12)
C35 C40 C39 121.3(11)
C33 C41 C42 128.2(9)
C33 C41 H41 115.9
C42 C41 H41 115.9
N12 C42 N11 108.5(8)
N12 C42 C41 126.7(9)
N11 C42 C41 124.8(9)
N11 C43 C48 113.7(10)
N11 C43 C44 126.3(10)
C48 C43 C44 120.0(9)
C43 C44 C45 112.8(10)
C43 C44 H44 123.6
C45 C44 H44 123.6
C46 C45 C44 121.4(11)
C46 C45 H45 119.3
C44 C45 H45 119.3
C47 C46 C45 124.7(11)
C47 C46 H46 117.6
C45 C46 H46 117.6
C46 C47 C48 115.0(10)
C46 C47 H47 122.5
C48 C47 H47 122.5
C43 C48 C47 126.1(10)
C43 C48 N12 102.5(8)
C47 C48 N12 131.4(9)
C57 C49 O4 125.7(9)
C57 C49 C50 121.8(8)
O4 C49 C50 112.5(8)
N13 C50 N14 113.4(8)
N13 C50 C49 121.5(8)
N14 C50 C49 125.1(8)
C52 C51 C56 119.2(9)
C52 C51 N13 132.2(10)
C56 C51 N13 108.5(9)
C51 C52 C53 120.1(10)
C51 C52 H52 119.9
C53 C52 H52 119.9
C52 C53 C54 119.4(11)
C52 C53 H53 120.3
C54 C53 H53 120.3
C55 C54 C53 121.4(11)
C55 C54 H54 119.3
C53 C54 H54 119.3
C54 C55 C56 117.2(12)
C54 C55 H55 121.4
C56 C55 H55 121.4
C51 C56 N14 106.2(9)
C51 C56 C55 122.5(11)
N14 C56 C55 131.2(11)
C49 C57 C58 126.8(9)
C49 C57 H57 116.6
C58 C57 H57 116.6
N15 C58 N16 111.2(8)
N15 C58 C57 124.9(9)
N16 C58 C57 123.7(8)
C64 C59 C60 122.4(9)
C64 C59 N15 109.6(8)
C60 C59 N15 128.0(8)
C61 C60 C59 115.0(10)
C61 C60 H60 122.5
C59 C60 H60 122.5
C62 C61 C60 122.8(10)
C62 C61 H61 118.6
C60 C61 H61 118.6
C61 C62 C63 121.2(11)
C61 C62 H62 119.4
C63 C62 H62 119.4
C64 C63 C62 117.2(10)
C64 C63 H63 121.4
C62 C63 H63 121.4
C59 C64 N16 106.1(8)
C59 C64 C63 121.3(9)
N16 C64 C63 132.5(9)
O5 C65 C73 128.1(7)
O5 C65 C66 112.2(8)
C73 C65 C66 119.7(8)
N17 C66 N18 111.1(7)
N17 C66 C65 120.7(8)
N18 C66 C65 128.2(8)
C68 C67 C72 121.8(8)
C68 C67 N17 128.0(10)
C72 C67 N17 110.2(8)
C67 C68 C69 114.3(11)
C67 C68 H68 122.9
C69 C68 H68 122.9
C70 C69 C68 124.5(11)
C70 C69 H69 117.7
C68 C69 H69 117.7
C71 C70 C69 117.5(10)
C71 C70 H70 121.2
C69 C70 H70 121.2
C72 C71 C70 120.5(11)
C72 C71 H71 119.8
C70 C71 H71 119.8
C71 C72 N18 132.8(11)
C71 C72 C67 121.4(10)
N18 C72 C67 105.8(8)
C65 C73 C74 123.8(8)
C65 C73 H73 118.1
C74 C73 H73 118.1
N19 C74 N20 110.1(7)
N19 C74 C73 127.1(8)
N20 C74 C73 122.8(8)
C76 C75 N19 131.2(9)
C76 C75 C80 121.2(8)
N19 C75 C80 107.6(7)
C75 C76 C77 120.0(10)
C75 C76 H76 120.0
C77 C76 H76 120.0
C76 C77 C78 119.0(9)
C76 C77 H77 120.5
C78 C77 H77 120.5
C79 C78 C77 121.6(9)
C79 C78 H78 119.2
C77 C78 H78 119.2
C78 C79 C80 117.2(10)
C78 C79 H79 121.4
C80 C79 H79 121.4
N20 C80 C75 106.6(8)
N20 C80 C79 132.4(10)
C75 C80 C79 120.9(9)
O6 C81 C89 126.9(10)
O6 C81 C82 110.7(8)
C89 C81 C82 122.2(10)
N21 C82 N22 109.3(9)
N21 C82 C81 121.7(9)
N22 C82 C81 129.0(9)
N21 C83 C84 133.3(10)
N21 C83 C88 106.6(9)
C84 C83 C88 120.1(9)
C85 C84 C83 119.5(11)
C85 C84 H84 120.3
C83 C84 H84 120.3
C84 C85 C86 117.7(13)
C84 C85 H85 121.1
C86 C85 H85 121.1
C85 C86 C87 126.9(12)
C85 C86 H86 116.5
C87 C86 H86 116.5
C88 C87 C86 113.6(12)
C88 C87 H87 123.2
C86 C87 H87 123.2
N22 C88 C87 132.3(12)
N22 C88 C83 105.6(9)
C87 C88 C83 122.1(11)
C81 C89 C90 125.5(10)
C81 C89 H89 117.3
C90 C89 H89 117.3
N23 C90 N24 111.0(10)
N23 C90 C89 125.7(9)
N24 C90 C89 123.3(11)
C96 C91 C92 122.4(10)
C96 C91 N23 108.1(10)
C92 C91 N23 129.3(10)
C91 C92 C93 116.0(11)
C91 C92 H92 122.0
C93 C92 H92 122.0
C92 C93 C94 120.0(12)
C92 C93 H93 120.0
C94 C93 H93 120.0
C95 C94 C93 124.5(12)
C95 C94 H94 117.7
C93 C94 H94 117.7
C96 C95 C94 112.2(13)
C96 C95 H95 123.9
C94 C95 H95 123.9
N24 C96 C91 106.8(8)
N24 C96 C95 128.5(13)
C91 C96 C95 124.7(13)
C97 N25 C98 121.1(16)
C97 N25 C99 123.5(17)
C98 N25 C99 113.7(16)
O7 C97 N25 126.3(16)
O7 C97 H97 116.8
N25 C97 H97 116.8
N25 C98 H98A 99.2
N25 C98 H98B 112.6
H98A C98 H98B 109.5
N25 C98 H98C 116.1
H98A C98 H98C 109.5
H98B C98 H98C 109.5
N25 C99 H99A 135.2
N25 C99 H99B 89.8
H99A C99 H99B 109.5
N25 C99 H99C 100.7
H99A C99 H99C 109.5
H99B C99 H99C 109.5
C100 N26 C101 117.8(17)
C100 N26 C102 121.0(16)
C101 N26 C102 121.2(14)
O8 C100 N26 113(2)
O8 C100 H100 123.4
N26 C100 H100 123.4
N26 C101 H10A 107.8
N26 C101 H10B 110.0
H10A C101 H10B 109.5
N26 C101 H10C 110.6
H10A C101 H10C 109.5
H10B C101 H10C 109.5
N26 C102 H10D 111.4
N26 C102 H10E 109.2
H10D C102 H10E 109.5
N26 C102 H10F 107.8
H10D C102 H10F 109.5
H10E C102 H10F 109.5

loop_
_geom_bond_atom_site_label_1
_geom_bond_atom_site_label_2
_geom_bond_distance
Co1 N1 2.051(7)
Co1 N9 2.057(7)
Co1 N5 2.063(7)
Co1 O2 2.136(6)
Co1 O1 2.154(5)
Co1 O3 2.167(5)
Co2 N17 2.036(7)
Co2 N21 2.052(8)
Co2 N13 2.092(7)
Co2 O6 2.121(5)
Co2 O4 2.138(6)
Co2 O5 2.158(6)
Co3 N15 1.950(7)
Co3 O1 1.958(5)
Co3 O4 1.958(5)
Co3 N3 1.968(7)
Co4 N7 1.960(7)
Co4 N19 1.961(8)
Co4 O5 1.979(5)
Co4 O2 1.994(5)
Co5 O3 1.969(6)
Co5 N23 1.973(8)
Co5 N11 1.986(7)
Co5 O6 1.989(6)
O1 C1 1.355(10)
O2 C17 1.352(9)
O3 C33 1.351(10)
O4 C49 1.355(9)
O5 C65 1.327(10)
O6 C81 1.338(11)
N1 C2 1.306(10)
N1 C3 1.423(9)
N2 C2 1.370(10)
N2 C8 1.393(10)
N2 H2 0.8597
N3 C10 1.335(11)
N3 C11 1.405(9)
N4 C10 1.336(10)
N4 C16 1.397(10)
N4 H4 0.8605
N5 C18 1.298(11)
N5 C19 1.397(10)
N6 C18 1.373(10)
N6 C24 1.394(12)
N6 H6 0.8601
N7 C26 1.315(10)
N7 C27 1.392(11)
N8 C32 1.360(12)
N8 C26 1.371(11)
N8 H8 0.8598
N9 C34 1.348(11)
N9 C35 1.374(11)
N10 C34 1.351(11)
N10 C40 1.385(12)
N10 H10 0.8601
N11 C43 1.363(11)
N11 C42 1.367(11)
N12 C42 1.364(11)
N12 C48 1.389(11)
N12 H12 0.8601
N13 C50 1.312(10)
N13 C51 1.370(11)
N14 C50 1.315(10)
N14 C56 1.408(11)
N14 H14 0.8600
N15 C58 1.343(10)
N15 C59 1.419(11)
N16 C58 1.363(10)
N16 C64 1.377(11)
N16 H16 0.8600
N17 C66 1.349(11)
N17 C67 1.411(9)
N18 C72 1.368(11)
N18 C66 1.386(10)
N18 H18 0.8601
N19 C74 1.346(10)
N19 C75 1.398(10)
N20 C74 1.353(10)
N20 C80 1.360(10)
N20 H20 0.8598
N21 C82 1.315(11)
N21 C83 1.369(11)
N22 C82 1.365(12)
N22 C88 1.369(12)
N22 H22 0.8602
N23 C90 1.337(13)
N23 C91 1.405(11)
N24 C90 1.346(11)
N24 C96 1.371(13)
N24 H24 0.8601
C1 C9 1.348(11)
C1 C2 1.454(10)
C3 C4 1.369(11)
C3 C8 1.389(12)
C4 C5 1.359(12)
C4 H4A 0.9300
C5 C6 1.395(14)
C5 H5 0.9300
C6 C7 1.403(13)
C6 H6A 0.9300
C7 C8 1.399(11)
C7 H7 0.9300
C9 C10 1.442(10)
C9 H9 0.9300
C11 C16 1.398(13)
C11 C12 1.420(11)
C12 C13 1.410(12)
C12 H12A 0.9300
C13 C14 1.376(14)
C13 H13 0.9300
C14 C15 1.380(13)
C14 H14A 0.9300
C15 C16 1.384(12)
C15 H15 0.9300
C17 C25 1.318(12)
C17 C18 1.492(12)
C19 C24 1.358(13)
C19 C20 1.377(13)
C20 C21 1.391(12)
C20 H20A 0.9300
C21 C22 1.383(15)
C21 H21 0.9300
C22 C23 1.385(16)
C22 H22A 0.9300
C23 C24 1.427(12)
C23 H23 0.9300
C25 C26 1.444(12)
C25 H25 0.9300
C27 C32 1.372(13)
C27 C28 1.396(12)
C28 C29 1.410(14)
C28 H28 0.9300
C29 C30 1.392(15)
C29 H29 0.9300
C30 C31 1.411(15)
C30 H30 0.9300
C31 C32 1.404(14)
C31 H31 0.9300
C33 C41 1.360(11)
C33 C34 1.448(13)
C35 C36 1.375(12)
C35 C40 1.385(14)
C36 C37 1.395(13)
C36 H36 0.9300
C37 C38 1.384(15)
C37 H37 0.9300
C38 C39 1.351(15)
C38 H38 0.9300
C39 C40 1.423(14)
C39 H39 0.9300
C41 C42 1.388(12)
C41 H41 0.9300
C43 C48 1.364(12)
C43 C44 1.445(14)
C44 C45 1.445(13)
C44 H44 0.9300
C45 C46 1.387(14)
C45 H45 0.9300
C46 C47 1.321(14)
C46 H46 0.9300
C47 C48 1.369(12)
C47 H47 0.9300
C49 C57 1.332(11)
C49 C50 1.488(12)
C51 C52 1.351(13)
C51 C56 1.365(13)
C52 C53 1.394(13)
C52 H52 0.9300
C53 C54 1.402(15)
C53 H53 0.9300
C54 C55 1.338(15)
C54 H54 0.9300
C55 C56 1.416(13)
C55 H55 0.9300
C57 C58 1.421(12)
C57 H57 0.9300
C59 C64 1.375(12)
C59 C60 1.412(12)
C60 C61 1.384(13)
C60 H60 0.9300
C61 C62 1.382(14)
C61 H61 0.9300
C62 C63 1.388(14)
C62 H62 0.9300
C63 C64 1.383(13)
C63 H63 0.9300
C65 C73 1.382(11)
C65 C66 1.456(10)
C67 C68 1.372(13)
C67 C72 1.397(13)
C68 C69 1.426(13)
C68 H68 0.9300
C69 C70 1.382(16)
C69 H69 0.9300
C70 C71 1.370(14)
C70 H70 0.9300
C71 C72 1.352(12)
C71 H71 0.9300
C73 C74 1.427(11)
C73 H73 0.9300
C75 C76 1.357(11)
C75 C80 1.403(13)
C76 C77 1.400(12)
C76 H76 0.9300
C77 C78 1.435(14)
C77 H77 0.9300
C78 C79 1.380(13)
C78 H78 0.9300
C79 C80 1.426(12)
C79 H79 0.9300
C81 C89 1.344(12)
C81 C82 1.460(13)
C83 C84 1.404(13)
C83 C88 1.425(14)
C84 C85 1.374(14)
C84 H84 0.9300
C85 C86 1.383(17)
C85 H85 0.9300
C86 C87 1.400(17)
C86 H86 0.9300
C87 C88 1.390(13)
C87 H87 0.9300
C89 C90 1.432(14)
C89 H89 0.9300
C91 C96 1.378(14)
C91 C92 1.381(14)
C92 C93 1.397(13)
C92 H92 0.9300
C93 C94 1.414(17)
C93 H93 0.9300
C94 C95 1.404(18)
C94 H94 0.9300
C95 C96 1.388(14)
C95 H95 0.9300
O7 C97 1.212(9)
N25 C97 1.327(9)
N25 C98 1.425(9)
N25 C99 1.459(9)
C97 H97 0.9300
C98 H98A 0.9600
C98 H98B 0.9600
C98 H98C 0.9600
C99 H99A 0.9600
C99 H99B 0.9600
C99 H99C 0.9600
O8 C100 1.268(10)
N26 C100 1.337(10)
N26 C101 1.466(9)
N26 C102 1.492(9)
C100 H100 0.9300
C101 H10A 0.9600
C101 H10B 0.9600
C101 H10C 0.9600
C102 H10D 0.9600
C102 H10E 0.9600
C102 H10F 0.9600
Br6 H6 1.9203

loop_
_geom_hbond_atom_site_label_D
_geom_hbond_atom_site_label_H
_geom_hbond_atom_site_label_A
_geom_hbond_distance_DH
_geom_hbond_distance_HA
_geom_hbond_distance_DA
_geom_hbond_angle_DHA
_geom_hbond_site_symmetry_A
N2 H2 Br4 0.86 2.09 2.941(10) 168.5 .
N4 H4 Br5 0.86 2.10 2.963(10) 178.9 .
N6 H6 Br6 0.86 1.92 2.775(12) 172.3 .
N8 H8 Br8 0.86 2.17 3.025(11) 171.0 .
N10 H10 Br7 0.86 2.03 2.893(13) 176.9 1_545
N12 H12 Br3 0.86 2.13 2.975(9) 169.4 6
N14 H14 Br2 0.86 2.14 2.992(8) 169.8 7
N16 H16 Br1 0.86 2.10 2.958(8) 172.2 6
N18 H18 O7 0.86 1.80 2.655(13) 176.2 .

loop_
_geom_torsion_atom_site_label_1
_geom_torsion_atom_site_label_2
_geom_torsion_atom_site_label_3
_geom_torsion_atom_site_label_4
_geom_torsion
Co3 O1 C1 C9 6.8(12)
Co1 O1 C1 C9 171.4(7)
Co3 O1 C1 C2 -171.4(5)
Co1 O1 C1 C2 -6.8(9)
C3 N1 C2 N2 0.1(10)
Co1 N1 C2 N2 -179.2(6)
C3 N1 C2 C1 -178.5(8)
Co1 N1 C2 C1 2.2(11)
C8 N2 C2 N1 -0.5(10)
C8 N2 C2 C1 178.1(8)
C9 C1 C2 N1 -175.0(9)
O1 C1 C2 N1 3.3(12)
C9 C1 C2 N2 6.6(14)
O1 C1 C2 N2 -175.2(8)
C2 N1 C3 C4 177.1(10)
Co1 N1 C3 C4 -3.8(16)
C2 N1 C3 C8 0.3(10)
Co1 N1 C3 C8 179.3(7)
C8 C3 C4 C5 0.2(15)
N1 C3 C4 C5 -176.3(9)
C3 C4 C5 C6 -0.5(15)
C4 C5 C6 C7 -0.7(16)
C5 C6 C7 C8 2.1(15)
C4 C3 C8 N2 -177.8(8)
N1 C3 C8 N2 -0.6(10)
C4 C3 C8 C7 1.4(15)
N1 C3 C8 C7 178.6(8)
C2 N2 C8 C3 0.6(10)
C2 N2 C8 C7 -178.5(9)
C6 C7 C8 C3 -2.4(14)
C6 C7 C8 N2 176.6(9)
O1 C1 C9 C10 1.0(15)
C2 C1 C9 C10 179.0(8)
C11 N3 C10 N4 2.0(10)
Co3 N3 C10 N4 173.4(6)
C11 N3 C10 C9 -173.6(8)
Co3 N3 C10 C9 -2.2(12)
C16 N4 C10 N3 -1.0(10)
C16 N4 C10 C9 174.7(8)
C1 C9 C10 N3 -3.6(15)
C1 C9 C10 N4 -178.9(9)
C10 N3 C11 C16 -2.3(10)
Co3 N3 C11 C16 -172.5(6)
C10 N3 C11 C12 176.4(9)
Co3 N3 C11 C12 6.1(14)
C16 C11 C12 C13 -0.5(13)
N3 C11 C12 C13 -179.0(9)
C11 C12 C13 C14 -0.5(15)
C12 C13 C14 C15 1.4(18)
C13 C14 C15 C16 -1.2(17)
C14 C15 C16 N4 177.2(10)
C14 C15 C16 C11 0.2(16)
C10 N4 C16 C15 -177.8(11)
C10 N4 C16 C11 -0.4(10)
N3 C11 C16 C15 179.4(9)
C12 C11 C16 C15 0.6(15)
N3 C11 C16 N4 1.7(10)
C12 C11 C16 N4 -177.1(8)
Co4 O2 C17 C25 17.9(12)
Co1 O2 C17 C25 176.4(8)
Co4 O2 C17 C18 -163.1(5)
Co1 O2 C17 C18 -4.5(8)
C19 N5 C18 N6 0.2(10)
Co1 N5 C18 N6 -171.8(5)
C19 N5 C18 C17 -177.4(7)
Co1 N5 C18 C17 10.5(11)
C24 N6 C18 N5 0.5(10)
C24 N6 C18 C17 178.1(8)
C25 C17 C18 N5 175.1(9)
O2 C17 C18 N5 -4.1(11)
C25 C17 C18 N6 -2.3(13)
O2 C17 C18 N6 178.6(7)
C18 N5 C19 C24 -0.8(10)
Co1 N5 C19 C24 167.7(7)
C18 N5 C19 C20 175.8(10)
Co1 N5 C19 C20 -15.7(16)
C24 C19 C20 C21 -4.5(15)
N5 C19 C20 C21 179.3(9)
C19 C20 C21 C22 7.0(16)
C20 C21 C22 C23 -6.5(18)
C21 C22 C23 C24 3.2(17)
C20 C19 C24 N6 -176.0(8)
N5 C19 C24 N6 1.1(10)
C20 C19 C24 C23 1.3(15)
N5 C19 C24 C23 178.4(8)
C18 N6 C24 C19 -1.0(10)
C18 N6 C24 C23 -178.0(10)
C22 C23 C24 C19 -0.6(15)
C22 C23 C24 N6 176.0(10)
O2 C17 C25 C26 -3.0(16)
C18 C17 C25 C26 178.1(8)
C27 N7 C26 N8 2.8(10)
Co4 N7 C26 N8 -178.7(6)
C27 N7 C26 C25 178.3(9)
Co4 N7 C26 C25 -3.2(13)
C32 N8 C26 N7 -3.4(11)
C32 N8 C26 C25 -179.1(8)
C17 C25 C26 N7 -5.9(15)
C17 C25 C26 N8 169.2(9)
C26 N7 C27 C32 -1.1(10)
Co4 N7 C27 C32 -179.4(6)
C26 N7 C27 C28 176.7(9)
Co4 N7 C27 C28 -1.6(14)
C32 C27 C28 C29 -2.6(14)
N7 C27 C28 C29 179.8(9)
C27 C28 C29 C30 0.1(15)
C28 C29 C30 C31 1.9(17)
C29 C30 C31 C32 -1.4(16)
C26 N8 C32 C27 2.5(10)
C26 N8 C32 C31 -179.9(10)
N7 C27 C32 N8 -0.9(10)
C28 C27 C32 N8 -179.0(8)
N7 C27 C32 C31 -178.7(9)
C28 C27 C32 C31 3.2(15)
C30 C31 C32 N8 -178.4(10)
C30 C31 C32 C27 -1.1(16)
Co5 O3 C33 C41 9.3(11)
Co1 O3 C33 C41 175.5(7)
Co5 O3 C33 C34 -171.1(5)
Co1 O3 C33 C34 -4.9(9)
C35 N9 C34 N10 1.1(9)
Co1 N9 C34 N10 -174.5(5)
C35 N9 C34 C33 -178.7(7)
Co1 N9 C34 C33 5.7(10)
C40 N10 C34 N9 -0.3(10)
C40 N10 C34 C33 179.5(8)
O3 C33 C34 N9 -0.3(11)
C41 C33 C34 N9 179.3(8)
O3 C33 C34 N10 179.9(8)
C41 C33 C34 N10 -0.5(14)
C34 N9 C35 C36 -177.3(9)
Co1 N9 C35 C36 -3.5(15)
C34 N9 C35 C40 -1.4(9)
Co1 N9 C35 C40 172.3(7)
N9 C35 C36 C37 179.2(9)
C40 C35 C36 C37 3.8(14)
C35 C36 C37 C38 -1.9(15)
C36 C37 C38 C39 0.3(17)
C37 C38 C39 C40 -0.4(16)
C34 N10 C40 C35 -0.6(10)
C34 N10 C40 C39 -178.6(10)
N9 C35 C40 N10 1.3(10)
C36 C35 C40 N10 177.6(8)
N9 C35 C40 C39 179.5(8)
C36 C35 C40 C39 -4.2(15)
C38 C39 C40 N10 -179.8(10)
C38 C39 C40 C35 2.3(15)
O3 C33 C41 C42 4.1(15)
C34 C33 C41 C42 -175.4(8)
C48 N12 C42 N11 -0.4(10)
C48 N12 C42 C41 179.9(8)
C43 N11 C42 N12 1.0(9)
Co5 N11 C42 N12 180.0(5)
C43 N11 C42 C41 -179.3(8)
Co5 N11 C42 C41 -0.4(12)
C33 C41 C42 N12 170.5(9)
C33 C41 C42 N11 -9.1(15)
C42 N11 C43 C48 -1.4(10)
Co5 N11 C43 C48 179.9(6)
C42 N11 C43 C44 178.2(9)
Co5 N11 C43 C44 -0.6(13)
N11 C43 C44 C45 176.8(8)
C48 C43 C44 C45 -3.7(13)
C43 C44 C45 C46 3.1(14)
C44 C45 C46 C47 -1.1(17)
C45 C46 C47 C48 -0.7(16)
N11 C43 C48 C47 -178.1(8)
C44 C43 C48 C47 2.3(14)
N11 C43 C48 N12 1.1(10)
C44 C43 C48 N12 -178.5(8)
C46 C47 C48 C43 0.1(15)
C46 C47 C48 N12 -178.9(9)
C42 N12 C48 C43 -0.4(9)
C42 N12 C48 C47 178.8(9)
Co3 O4 C49 C57 15.3(11)
Co2 O4 C49 C57 175.7(7)
Co3 O4 C49 C50 -165.7(5)
Co2 O4 C49 C50 -5.3(8)
C51 N13 C50 N14 0.2(9)
Co2 N13 C50 N14 -174.1(5)
C51 N13 C50 C49 179.2(7)
Co2 N13 C50 C49 4.8(9)
C56 N14 C50 N13 -1.1(10)
C56 N14 C50 C49 -180.0(8)
C57 C49 C50 N13 179.4(8)
O4 C49 C50 N13 0.4(11)
C57 C49 C50 N14 -1.8(13)
O4 C49 C50 N14 179.2(7)
C50 N13 C51 C52 -179.7(10)
Co2 N13 C51 C52 -8.0(17)
C50 N13 C51 C56 0.8(10)
Co2 N13 C51 C56 172.4(7)
C56 C51 C52 C53 1.5(15)
N13 C51 C52 C53 -178.0(10)
C51 C52 C53 C54 -3.9(17)
C52 C53 C54 C55 4.3(19)
C53 C54 C55 C56 -2.2(18)
C52 C51 C56 N14 179.0(8)
N13 C51 C56 N14 -1.4(10)
C52 C51 C56 C55 0.6(15)
N13 C51 C56 C55 -179.8(9)
C50 N14 C56 C51 1.5(10)
C50 N14 C56 C55 179.7(10)
C54 C55 C56 C51 -0.3(16)
C54 C55 C56 N14 -178.2(11)
O4 C49 C57 C58 -4.0(14)
C50 C49 C57 C58 177.1(7)
C59 N15 C58 N16 -0.1(8)
Co3 N15 C58 N16 173.6(5)
C59 N15 C58 C57 -174.9(7)
Co3 N15 C58 C57 -1.2(10)
C64 N16 C58 N15 0.1(9)
C64 N16 C58 C57 174.9(8)
C49 C57 C58 N15 -3.9(13)
C49 C57 C58 N16 -178.1(8)
C58 N15 C59 C64 0.0(9)
Co3 N15 C59 C64 -172.8(6)
C58 N15 C59 C60 179.1(8)
Co3 N15 C59 C60 6.2(12)
C64 C59 C60 C61 -0.5(13)
N15 C59 C60 C61 -179.4(8)
C59 C60 C61 C62 2.5(15)
C60 C61 C62 C63 -3.1(18)
C61 C62 C63 C64 1.4(18)
C60 C59 C64 N16 -179.1(7)
N15 C59 C64 N16 0.0(10)
C60 C59 C64 C63 -1.1(15)
N15 C59 C64 C63 178.0(9)
C58 N16 C64 C59 0.0(10)
C58 N16 C64 C63 -177.8(11)
C62 C63 C64 C59 0.6(17)
C62 C63 C64 N16 178.0(10)
Co4 O5 C65 C73 9.6(12)
Co2 O5 C65 C73 176.5(7)
Co4 O5 C65 C66 -173.4(5)
Co2 O5 C65 C66 -6.5(9)
C67 N17 C66 N18 2.1(10)
Co2 N17 C66 N18 -177.7(6)
C67 N17 C66 C65 -177.9(8)
Co2 N17 C66 C65 2.4(11)
C72 N18 C66 N17 -2.5(11)
C72 N18 C66 C65 177.5(9)
O5 C65 C66 N17 2.9(12)
C73 C65 C66 N17 -179.8(8)
O5 C65 C66 N18 -177.0(8)
C73 C65 C66 N18 0.3(14)
C66 N17 C67 C68 179.5(10)
Co2 N17 C67 C68 -0.9(17)
C66 N17 C67 C72 -1.0(11)
Co2 N17 C67 C72 178.6(7)
C72 C67 C68 C69 0.8(15)
N17 C67 C68 C69 -179.8(10)
C67 C68 C69 C70 -0.9(18)
C68 C69 C70 C71 0(2)
C69 C70 C71 C72 2.0(18)
C70 C71 C72 N18 180.0(11)
C70 C71 C72 C67 -2.2(17)
C66 N18 C72 C71 179.8(11)
C66 N18 C72 C67 1.7(11)
C68 C67 C72 C71 0.7(16)
N17 C67 C72 C71 -178.8(9)
C68 C67 C72 N18 179.1(9)
N17 C67 C72 N18 -0.5(11)
O5 C65 C73 C74 -2.1(15)
C66 C65 C73 C74 -178.9(8)
C75 N19 C74 N20 1.4(10)
Co4 N19 C74 N20 178.4(6)
C75 N19 C74 C73 -178.3(9)
Co4 N19 C74 C73 -1.3(13)
C80 N20 C74 N19 -0.3(10)
C80 N20 C74 C73 179.4(8)
C65 C73 C74 N19 -2.7(15)
C65 C73 C74 N20 177.7(8)
C74 N19 C75 C76 177.5(10)
Co4 N19 C75 C76 1.0(16)
C74 N19 C75 C80 -2.0(10)
Co4 N19 C75 C80 -178.5(7)
N19 C75 C76 C77 -179.5(10)
C80 C75 C76 C77 -0.1(15)
C75 C76 C77 C78 2.1(15)
C76 C77 C78 C79 -2.9(17)
C77 C78 C79 C80 1.4(16)
C74 N20 C80 C75 -0.9(11)
C74 N20 C80 C79 -176.8(10)
C76 C75 C80 N20 -177.8(9)
N19 C75 C80 N20 1.8(11)
C76 C75 C80 C79 -1.4(16)
N19 C75 C80 C79 178.2(9)
C78 C79 C80 N20 176.0(10)
C78 C79 C80 C75 0.7(15)
Co5 O6 C81 C89 16.1(12)
Co2 O6 C81 C89 178.6(7)
Co5 O6 C81 C82 -168.4(5)
Co2 O6 C81 C82 -5.9(9)
C83 N21 C82 N22 1.8(11)
Co2 N21 C82 N22 -169.9(6)
C83 N21 C82 C81 -178.3(8)
Co2 N21 C82 C81 10.0(11)
C88 N22 C82 N21 -1.9(11)
C88 N22 C82 C81 178.2(9)
O6 C81 C82 N21 -2.8(13)
C89 C81 C82 N21 173.0(8)
O6 C81 C82 N22 177.1(9)
C89 C81 C82 N22 -7.2(16)
C82 N21 C83 C84 -179.5(11)
Co2 N21 C83 C84 -10.8(18)
C82 N21 C83 C88 -1.0(11)
Co2 N21 C83 C88 167.7(7)
N21 C83 C84 C85 179.0(11)
C88 C83 C84 C85 0.7(15)
C83 C84 C85 C86 0.7(17)
C84 C85 C86 C87 -4(2)
C85 C86 C87 C88 5(2)
C82 N22 C88 C87 178.7(11)
C82 N22 C88 C83 1.2(11)
C86 C87 C88 N22 179.7(11)
C86 C87 C88 C83 -3.2(16)
N21 C83 C88 N22 -0.2(11)
C84 C83 C88 N22 178.5(9)
N21 C83 C88 C87 -178.0(9)
C84 C83 C88 C87 0.8(16)
O6 C81 C89 C90 -0.9(16)
C82 C81 C89 C90 -175.9(9)
C91 N23 C90 N24 0.6(11)
Co5 N23 C90 N24 -178.7(6)
C91 N23 C90 C89 -179.3(9)
Co5 N23 C90 C89 1.3(14)
C96 N24 C90 N23 1.7(11)
C96 N24 C90 C89 -178.4(9)
C81 C89 C90 N23 -9.0(16)
C81 C89 C90 N24 171.0(9)
C90 N23 C91 C96 -2.7(11)
Co5 N23 C91 C96 176.6(7)
C90 N23 C91 C92 -177.6(10)
Co5 N23 C91 C92 1.8(15)
C96 C91 C92 C93 0.8(14)
N23 C91 C92 C93 175.0(9)
C91 C92 C93 C94 0.2(14)
C92 C93 C94 C95 -0.1(19)
C93 C94 C95 C96 -1.0(19)
C90 N24 C96 C91 -3.4(11)
C90 N24 C96 C95 177.8(11)
C92 C91 C96 N24 179.0(9)
N23 C91 C96 N24 3.8(11)
C92 C91 C96 C95 -2.1(17)
N23 C91 C96 C95 -177.3(10)
C94 C95 C96 N24 -179.3(11)
C94 C95 C96 C91 2.0(17)
C98 N25 C97 O7 0(3)
C99 N25 C97 O7 164(2)
C101 N26 C100 O8 177.7(18)
C102 N26 C100 O8 -6(3)
